data_4084811
loop_
_publ_author_name
'Plotzitzka, Jacqueline'
'Kleeberg, Christian'

_publ_section_title
;
 CuI-Catalyzed Conjugate Addition of Silyl Boronic Esters: Retracing
 Catalytic Cycles Using Isolated Copper and Boron Enolate Intermediates
;
_journal_issue 23
_journal_name_full Organometallics
_journal_page_first 6915
_journal_paper_doi 10.1021/om500989w
_journal_volume 33
_journal_year 2014
_chemical_formula_moiety 'C19 H31 B O3 Si'
_chemical_formula_sum 'C19 H31 B O3 Si'
_chemical_formula_weight 346.34
_chemical_name_systematic
;
 ?
;
_space_group_crystal_system triclinic
_space_group_IT_number 2
_space_group_name_Hall '-P 1'
_space_group_name_H-M_alt 'P -1'
_symmetry_space_group_name_Hall '-P 1'
_symmetry_space_group_name_H-M 'P -1'
_atom_sites_solution_hydrogens geom
_atom_sites_solution_primary direct
_audit_creation_method SHELXL-2013
_cell_angle_alpha 90.232(4)
_cell_angle_beta 94.841(4)
_cell_angle_gamma 97.806(5)
_cell_formula_units_Z 2
_cell_length_a 6.5985(4)
_cell_length_b 9.6670(5)
_cell_length_c 16.0740(10)
_cell_measurement_reflns_used 5843
_cell_measurement_temperature 100(2)
_cell_measurement_theta_max 26.31
_cell_measurement_theta_min 3.11
_cell_volume 1012.07(10)
_computing_cell_refinement
;
 CrysAlisPro, Agilent Technologies,
 Version 1.171.36.28 (release 01-02-2013 CrysAlis171 .NET)
 (compiled Feb  1 2013,16:14:44)
;
_computing_data_collection
;
 CrysAlisPro, Agilent Technologies,
 Version 1.171.36.28 (release 01-02-2013 CrysAlis171 .NET)
 (compiled Feb  1 2013,16:14:44)
;
_computing_data_reduction
;
 CrysAlisPro, Agilent Technologies,
 Version 1.171.36.28 (release 01-02-2013 CrysAlis171 .NET)
 (compiled Feb  1 2013,16:14:44)
;
_computing_molecular_graphics
;
 Diamond 3.2i, K. Brandenburg, Crystal Impact GbR, Bonn, Germany.
;
_computing_publication_material
;
 WinGX v2013.2 (L. J. Farrugia, J. Appl. Cryst., 1999, 32, 837-838.)
;
_computing_structure_refinement
;
 SHELXL-2013 (G. M. Sheldrick, Acta Cryst. (2008). A64, 112-122)'
;
_computing_structure_solution
;
 SHELXS-86 (G. M. Sheldrick, Acta Cryst. (2008). A64, 112-122)
;
_diffrn_ambient_temperature 100(2)
_diffrn_detector_area_resol_mean 16.1419
_diffrn_measured_fraction_theta_full 0.999
_diffrn_measured_fraction_theta_max 1.000
_diffrn_measurement_device_type 'Oxford Diffraction, Xcalibur, EOS'
_diffrn_measurement_method \w-scan
_diffrn_radiation_monochromator graphite
_diffrn_radiation_source 'Enhance (Mo) X-ray Source'
_diffrn_radiation_type MoK\a
_diffrn_radiation_wavelength 0.71073
_diffrn_reflns_av_R_equivalents 0.0765
_diffrn_reflns_av_unetI/netI 0.0489
_diffrn_reflns_Laue_measured_fraction_full 0.999
_diffrn_reflns_Laue_measured_fraction_max 1.000
_diffrn_reflns_limit_h_max 8
_diffrn_reflns_limit_h_min -8
_diffrn_reflns_limit_k_max 12
_diffrn_reflns_limit_k_min -12
_diffrn_reflns_limit_l_max 20
_diffrn_reflns_limit_l_min -20
_diffrn_reflns_number 41560
_diffrn_reflns_point_group_measured_fraction_full 0.999
_diffrn_reflns_point_group_measured_fraction_max 1.000
_diffrn_reflns_theta_full 25.000
_diffrn_reflns_theta_max 26.991
_diffrn_reflns_theta_min 2.461
_exptl_absorpt_coefficient_mu 0.129
_exptl_absorpt_correction_T_max 1.000
_exptl_absorpt_correction_T_min 0.841
_exptl_absorpt_correction_type multi-scan
_exptl_absorpt_process_details
;
 CrysAlisPro, Agilent Technologies,
 Version 1.171.36.24a (release 19-12-2012 CrysAlis171 .NET)
 (compiled Dec 19 2012,11:08:27)
 Empirical absorption correction using spherical harmonics,
 implemented in SCALE3 ABSPACK scaling algorithm.
;
_exptl_crystal_colour 'clear colourless'
_exptl_crystal_density_diffrn 1.136
_exptl_crystal_description plate
_exptl_crystal_F_000 376
_exptl_crystal_size_max 0.50
_exptl_crystal_size_mid 0.09
_exptl_crystal_size_min 0.04
_refine_diff_density_max 0.424
_refine_diff_density_min -0.250
_refine_diff_density_rms 0.052
_refine_ls_extinction_method none
_refine_ls_goodness_of_fit_ref 1.046
_refine_ls_hydrogen_treatment constr
_refine_ls_matrix_type full
_refine_ls_number_parameters 225
_refine_ls_number_reflns 4425
_refine_ls_number_restraints 0
_refine_ls_restrained_S_all 1.046
_refine_ls_R_factor_all 0.0717
_refine_ls_R_factor_gt 0.0519
_refine_ls_shift/su_max 0.000
_refine_ls_shift/su_mean 0.000
_refine_ls_structure_factor_coef Fsqd
_refine_ls_weighting_details 'w=1/[\s^2^(Fo^2^)+(0.0527P)^2^+0.3516P] where P=(Fo^2^+2Fc^2^)/3'
_refine_ls_weighting_scheme calc
_refine_ls_wR_factor_gt 0.1129
_refine_ls_wR_factor_ref 0.1220
_reflns_number_gt 3530
_reflns_number_total 4425
_reflns_threshold_expression 'I > 2\s(I)'
_cod_data_source_file om500989w_si_002.cif
_cod_data_source_block jp18ck
_cod_depositor_comments 'Adding full bibliography for 4084808--4084813.cif.'
_cod_database_code 4084811
_shelx_space_group_comment
;
The symmetry employed for this shelxl refinement is uniquely defined
by the following loop, which should always be used as a source of
symmetry information in preference to the above space-group names.
They are only intended as comments.
;
_shelxl_version_number 2013-4

loop_
_space_group_symop_operation_xyz
'x, y, z'
'-x, -y, -z'

loop_
_atom_site_label
_atom_site_type_symbol
_atom_site_fract_x
_atom_site_fract_y
_atom_site_fract_z
_atom_site_U_iso_or_equiv
_atom_site_adp_type
_atom_site_occupancy
_atom_site_site_symmetry_order
_atom_site_calc_flag
_atom_site_refinement_flags_posn
_atom_site_refinement_flags_adp
C1 C 0.3840(3) 0.46937(19) 0.79306(12) 0.0186(4) Uani 1 1 d . .
H1 H 0.4570 0.3884 0.8098 0.022 Uiso 1 1 calc R U
C2 C 0.4292(3) 0.58180(18) 0.85895(11) 0.0193(4) Uani 1 1 d . .
H2 H 0.3277 0.6419 0.8627 0.023 Uiso 1 1 calc R U
C3 C 0.5948(3) 0.60755(19) 0.91285(12) 0.0208(4) Uani 1 1 d . .
C4 C 0.6170(3) 0.7262(2) 0.97513(12) 0.0270(4) Uani 1 1 d . .
H4A H 0.5001 0.7785 0.9658 0.041 Uiso 1 1 calc R U
H4B H 0.7446 0.7884 0.9684 0.041 Uiso 1 1 calc R U
H4C H 0.6209 0.6891 1.0318 0.041 Uiso 1 1 calc R U
C5 C 0.7696(3) 0.5229(2) 0.91848(13) 0.0274(4) Uani 1 1 d . .
H5A H 0.7398 0.4450 0.8781 0.041 Uiso 1 1 calc R U
H5B H 0.7875 0.4864 0.9750 0.041 Uiso 1 1 calc R U
H5C H 0.8958 0.5821 0.9060 0.041 Uiso 1 1 calc R U
C6 C 0.3158(3) 0.6821(2) 0.65726(14) 0.0280(5) Uani 1 1 d . .
H6A H 0.3639 0.7602 0.6962 0.042 Uiso 1 1 calc R U
H6B H 0.1681 0.6544 0.6601 0.042 Uiso 1 1 calc R U
H6C H 0.3423 0.7107 0.6003 0.042 Uiso 1 1 calc R U
C7 C 0.7370(3) 0.5839(2) 0.68946(13) 0.0242(4) Uani 1 1 d . .
H7A H 0.7744 0.6133 0.6339 0.036 Uiso 1 1 calc R U
H7B H 0.8072 0.5044 0.7069 0.036 Uiso 1 1 calc R U
H7C H 0.7781 0.6615 0.7294 0.036 Uiso 1 1 calc R U
C8 C 0.3698(3) 0.3816(2) 0.61131(12) 0.0227(4) Uani 1 1 d . .
C9 C 0.5009(3) 0.2849(2) 0.59647(14) 0.0311(5) Uani 1 1 d . .
H9 H 0.6363 0.2974 0.6232 0.037 Uiso 1 1 calc R U
C10 C 0.4383(4) 0.1705(2) 0.54348(15) 0.0392(6) Uani 1 1 d . .
H10 H 0.5310 0.1060 0.5342 0.047 Uiso 1 1 calc R U
C11 C 0.2430(4) 0.1502(2) 0.50438(13) 0.0355(5) Uani 1 1 d . .
H11 H 0.2007 0.0720 0.4680 0.043 Uiso 1 1 calc R U
C12 C 0.1085(3) 0.2436(2) 0.51812(13) 0.0345(5) Uani 1 1 d . .
H12 H -0.0271 0.2297 0.4916 0.041 Uiso 1 1 calc R U
C13 C 0.1723(3) 0.3585(2) 0.57099(13) 0.0287(5) Uani 1 1 d . .
H13 H 0.0790 0.4227 0.5798 0.034 Uiso 1 1 calc R U
C14 C 0.0462(3) 0.05410(19) 0.79422(12) 0.0200(4) Uani 1 1 d . .
C15 C -0.1619(3) 0.10805(19) 0.80643(13) 0.0227(4) Uani 1 1 d . .
C16 C 0.0591(3) 0.0046(2) 0.70506(12) 0.0247(4) Uani 1 1 d . .
H16A H 0.0159 0.0748 0.6660 0.037 Uiso 1 1 calc R U
H16B H -0.0312 -0.0840 0.6945 0.037 Uiso 1 1 calc R U
H16C H 0.2009 -0.0087 0.6972 0.037 Uiso 1 1 calc R U
C17 C 0.1057(3) -0.0539(2) 0.85598(13) 0.0283(5) Uani 1 1 d . .
H17A H 0.2390 -0.0801 0.8443 0.043 Uiso 1 1 calc R U
H17B H 0.0016 -0.1368 0.8509 0.043 Uiso 1 1 calc R U
H17C H 0.1150 -0.0151 0.9128 0.043 Uiso 1 1 calc R U
C18 C -0.3463(3) 0.0293(2) 0.75650(15) 0.0335(5) Uani 1 1 d . .
H18A H -0.4686 0.0728 0.7656 0.050 Uiso 1 1 calc R U
H18B H -0.3663 -0.0679 0.7745 0.050 Uiso 1 1 calc R U
H18C H -0.3237 0.0322 0.6970 0.050 Uiso 1 1 calc R U
C19 C -0.2046(3) 0.1187(2) 0.89775(14) 0.0331(5) Uani 1 1 d . .
H19A H -0.0835 0.1686 0.9298 0.050 Uiso 1 1 calc R U
H19B H -0.2356 0.0247 0.9200 0.050 Uiso 1 1 calc R U
H19C H -0.3221 0.1695 0.9022 0.050 Uiso 1 1 calc R U
B1 B 0.0835(3) 0.2908(2) 0.78949(13) 0.0182(4) Uani 1 1 d . .
O1 O 0.16196(18) 0.42564(13) 0.78530(8) 0.0201(3) Uani 1 1 d . .
O2 O 0.19205(18) 0.18156(12) 0.80780(8) 0.0195(3) Uani 1 1 d . .
O3 O -0.12565(18) 0.25027(12) 0.77668(8) 0.0212(3) Uani 1 1 d . .
Si1 Si 0.45473(8) 0.53170(5) 0.68606(3) 0.01864(14) Uani 1 1 d . .

loop_
_atom_site_aniso_label
_atom_site_aniso_U_11
_atom_site_aniso_U_22
_atom_site_aniso_U_33
_atom_site_aniso_U_23
_atom_site_aniso_U_13
_atom_site_aniso_U_12
C1 0.0116(9) 0.0205(9) 0.0243(10) -0.0022(7) 0.0038(7) 0.0027(7)
C2 0.0177(9) 0.0201(9) 0.0217(10) 0.0004(7) 0.0087(7) 0.0033(7)
C3 0.0215(10) 0.0214(9) 0.0200(10) -0.0001(7) 0.0090(8) 0.0002(8)
C4 0.0301(11) 0.0297(11) 0.0205(10) -0.0045(8) 0.0055(8) -0.0008(9)
C5 0.0228(10) 0.0334(11) 0.0261(11) -0.0009(9) 0.0022(8) 0.0038(8)
C6 0.0215(10) 0.0290(11) 0.0346(12) 0.0026(9) 0.0055(9) 0.0059(8)
C7 0.0186(10) 0.0298(11) 0.0250(10) 0.0012(8) 0.0063(8) 0.0037(8)
C8 0.0224(10) 0.0293(10) 0.0168(9) 0.0011(8) 0.0065(8) 0.0019(8)
C9 0.0257(11) 0.0358(12) 0.0323(12) -0.0088(9) 0.0024(9) 0.0061(9)
C10 0.0418(14) 0.0366(13) 0.0404(14) -0.0137(10) 0.0070(11) 0.0085(10)
C11 0.0480(14) 0.0345(12) 0.0219(11) -0.0084(9) 0.0045(10) -0.0032(10)
C12 0.0346(12) 0.0426(13) 0.0226(11) 0.0013(9) -0.0042(9) -0.0033(10)
C13 0.0268(11) 0.0331(11) 0.0257(11) 0.0009(9) 0.0008(9) 0.0033(9)
C14 0.0154(9) 0.0208(9) 0.0238(10) -0.0018(7) 0.0043(7) 0.0008(7)
C15 0.0172(9) 0.0215(10) 0.0306(11) -0.0002(8) 0.0088(8) 0.0031(7)
C16 0.0226(10) 0.0250(10) 0.0273(11) -0.0056(8) 0.0064(8) 0.0038(8)
C17 0.0279(11) 0.0270(11) 0.0314(12) 0.0033(9) 0.0053(9) 0.0063(8)
C18 0.0167(10) 0.0293(11) 0.0540(15) -0.0032(10) 0.0048(10) 0.0005(8)
C19 0.0375(12) 0.0292(11) 0.0361(13) 0.0016(9) 0.0223(10) 0.0051(9)
B1 0.0169(10) 0.0234(11) 0.0151(10) -0.0023(8) 0.0054(8) 0.0040(8)
O1 0.0124(6) 0.0230(7) 0.0259(7) -0.0017(5) 0.0061(5) 0.0030(5)
O2 0.0142(6) 0.0211(7) 0.0233(7) -0.0018(5) 0.0026(5) 0.0020(5)
O3 0.0145(6) 0.0214(7) 0.0281(7) 0.0003(5) 0.0050(5) 0.0027(5)
Si1 0.0143(3) 0.0227(3) 0.0198(3) -0.0013(2) 0.0048(2) 0.0036(2)

loop_
_atom_type_symbol
_atom_type_description
_atom_type_scat_dispersion_real
_atom_type_scat_dispersion_imag
_atom_type_scat_source
C C 0.0033 0.0016 'International Tables Vol C Tables 4.2.6.8 and 6.1.1.4'
H H 0.0000 0.0000 'International Tables Vol C Tables 4.2.6.8 and 6.1.1.4'
B B 0.0013 0.0007 'International Tables Vol C Tables 4.2.6.8 and 6.1.1.4'
O O 0.0106 0.0060 'International Tables Vol C Tables 4.2.6.8 and 6.1.1.4'
Si Si 0.0817 0.0704 'International Tables Vol C Tables 4.2.6.8 and 6.1.1.4'

loop_
_geom_angle_atom_site_label_1
_geom_angle_atom_site_label_2
_geom_angle_atom_site_label_3
_geom_angle
O1 C1 C2 107.51(14)
O1 C1 Si1 106.48(12)
C2 C1 Si1 113.06(12)
C3 C2 C1 127.72(17)
C2 C3 C5 124.41(17)
C2 C3 C4 121.00(17)
C5 C3 C4 114.58(17)
C9 C8 C13 117.13(19)
C9 C8 Si1 120.64(15)
C13 C8 Si1 122.18(15)
C10 C9 C8 121.5(2)
C11 C10 C9 120.2(2)
C10 C11 C12 119.8(2)
C11 C12 C13 119.7(2)
C12 C13 C8 121.7(2)
O2 C14 C17 108.88(15)
O2 C14 C16 106.99(15)
C17 C14 C16 110.79(16)
O2 C14 C15 101.80(13)
C17 C14 C15 115.19(16)
C16 C14 C15 112.44(16)
O3 C15 C18 109.45(16)
O3 C15 C19 106.48(15)
C18 C15 C19 110.03(17)
O3 C15 C14 102.10(14)
C18 C15 C14 114.85(16)
C19 C15 C14 113.27(17)
O1 B1 O2 126.27(17)
O1 B1 O3 120.46(16)
O2 B1 O3 113.25(16)
B1 O1 C1 121.16(14)
B1 O2 C14 106.43(14)
B1 O3 C15 105.94(14)
C7 Si1 C6 110.78(9)
C7 Si1 C8 110.88(9)
C6 Si1 C8 110.45(9)
C7 Si1 C1 109.31(9)
C6 Si1 C1 108.53(9)
C8 Si1 C1 106.77(8)

loop_
_geom_bond_atom_site_label_1
_geom_bond_atom_site_label_2
_geom_bond_distance
C1 O1 1.463(2)
C1 C2 1.497(2)
C1 Si1 1.8991(19)
C2 C3 1.331(3)
C3 C5 1.499(3)
C3 C4 1.503(3)
C6 Si1 1.861(2)
C7 Si1 1.8583(19)
C8 C9 1.390(3)
C8 C13 1.395(3)
C8 Si1 1.875(2)
C9 C10 1.389(3)
C10 C11 1.374(3)
C11 C12 1.379(3)
C12 C13 1.392(3)
C14 O2 1.460(2)
C14 C17 1.511(3)
C14 C16 1.522(3)
C14 C15 1.560(3)
C15 O3 1.453(2)
C15 C18 1.511(3)
C15 C19 1.524(3)
B1 O1 1.340(2)
B1 O2 1.374(2)
B1 O3 1.380(2)

loop_
_geom_torsion_atom_site_label_1
_geom_torsion_atom_site_label_2
_geom_torsion_atom_site_label_3
_geom_torsion_atom_site_label_4
_geom_torsion
O1 C1 C2 C3 146.35(18)
Si1 C1 C2 C3 -96.4(2)
C1 C2 C3 C5 -1.5(3)
C1 C2 C3 C4 179.56(17)
C13 C8 C9 C10 0.3(3)
Si1 C8 C9 C10 177.79(17)
C8 C9 C10 C11 -0.2(4)
C9 C10 C11 C12 -0.3(4)
C10 C11 C12 C13 0.5(3)
C11 C12 C13 C8 -0.4(3)
C9 C8 C13 C12 0.0(3)
Si1 C8 C13 C12 -177.46(15)
O2 C14 C15 O3 31.76(17)
C17 C14 C15 O3 149.38(16)
C16 C14 C15 O3 -82.40(18)
O2 C14 C15 C18 150.09(16)
C17 C14 C15 C18 -92.3(2)
C16 C14 C15 C18 35.9(2)
O2 C14 C15 C19 -82.31(18)
C17 C14 C15 C19 35.3(2)
C16 C14 C15 C19 163.52(16)
O2 B1 O1 C1 5.8(3)
O3 B1 O1 C1 -175.79(15)
C2 C1 O1 B1 -128.04(17)
Si1 C1 O1 B1 110.51(16)
O1 B1 O2 C14 -172.65(18)
O3 B1 O2 C14 8.8(2)
C17 C14 O2 B1 -146.96(15)
C16 C14 O2 B1 93.25(17)
C15 C14 O2 B1 -24.89(18)
O1 B1 O3 C15 -165.64(17)
O2 B1 O3 C15 13.0(2)
C18 C15 O3 B1 -149.46(16)
C19 C15 O3 B1 91.65(17)
C14 C15 O3 B1 -27.35(18)
C9 C8 Si1 C7 29.50(19)
C13 C8 Si1 C7 -153.12(16)
C9 C8 Si1 C6 152.70(16)
C13 C8 Si1 C6 -29.92(19)
C9 C8 Si1 C1 -89.48(17)
C13 C8 Si1 C1 87.90(17)
O1 C1 Si1 C7 -178.11(11)
C2 C1 Si1 C7 64.05(15)
O1 C1 Si1 C6 60.97(13)
C2 C1 Si1 C6 -56.87(15)
O1 C1 Si1 C8 -58.11(13)
C2 C1 Si1 C8 -175.94(13)
